data_4079496
loop_
_publ_author_name
'Yi, Weiyin'
'Zhang, Jie'
'Chen, Zhenxia'
'Zhou, Xigeng'

_publ_section_title
;
 Reactivity of Scorpionate-Anchored Yttrium Alkyl Complex toward Organic
 Nitriles
;
_journal_issue 20
_journal_name_full Organometallics
_journal_page_first 7213
_journal_paper_doi 10.1021/om3007773
_journal_volume 31
_journal_year 2012
_chemical_formula_sum 'C38 H47 B N7 O Y'
_chemical_formula_weight 717.55
_chemical_name_systematic
; 
 ? 
;
_space_group_IT_number 15
_symmetry_cell_setting monoclinic
_symmetry_space_group_name_Hall '-C 2yc'
_symmetry_space_group_name_H-M 'C 1 2/c 1'
_atom_sites_solution_hydrogens geom
_atom_sites_solution_primary direct
_atom_sites_solution_secondary difmap
_audit_creation_method SHELXL-97
_cell_angle_alpha 90.00
_cell_angle_beta 105.284(4)
_cell_angle_gamma 90.00
_cell_formula_units_Z 8
_cell_length_a 32.076(9)
_cell_length_b 10.037(3)
_cell_length_c 25.337(7)
_cell_measurement_reflns_used 2062
_cell_measurement_temperature 293(2)
_cell_measurement_theta_max 20.089
_cell_measurement_theta_min 2.353
_cell_volume 7869(4)
_computing_cell_refinement 'Bruker SMART'
_computing_data_collection 'Bruker SMART'
_computing_data_reduction 'Bruker SAINT'
_computing_molecular_graphics 'Bruker SHELXTL'
_computing_publication_material 'Bruker SHELXTL'
_computing_structure_refinement 'SHELXL-97 (Sheldrick, 1997)'
_computing_structure_solution 'SHELXS-97 (Sheldrick, 1990)'
_diffrn_ambient_temperature 293(2)
_diffrn_measured_fraction_theta_full 0.999
_diffrn_measured_fraction_theta_max 0.999
_diffrn_measurement_device_type 'CCD area detector'
_diffrn_measurement_method 'phi and omega scans'
_diffrn_radiation_monochromator graphite
_diffrn_radiation_source 'fine-focus sealed tube'
_diffrn_radiation_type MoK\a
_diffrn_radiation_wavelength 0.71073
_diffrn_reflns_av_R_equivalents 0.1181
_diffrn_reflns_av_sigmaI/netI 0.1882
_diffrn_reflns_limit_h_max 36
_diffrn_reflns_limit_h_min -38
_diffrn_reflns_limit_k_max 6
_diffrn_reflns_limit_k_min -11
_diffrn_reflns_limit_l_max 30
_diffrn_reflns_limit_l_min -30
_diffrn_reflns_number 15777
_diffrn_reflns_theta_full 25.00
_diffrn_reflns_theta_max 25.00
_diffrn_reflns_theta_min 1.32
_exptl_absorpt_coefficient_mu 1.519
_exptl_absorpt_correction_T_max 0.8629
_exptl_absorpt_correction_T_min 0.7509
_exptl_absorpt_correction_type multi-scan
_exptl_absorpt_process_details sadabs
_exptl_crystal_colour colorless
_exptl_crystal_density_diffrn 1.211
_exptl_crystal_density_method 'not measured'
_exptl_crystal_description block
_exptl_crystal_F_000 3008
_exptl_crystal_size_max 0.20
_exptl_crystal_size_mid 0.12
_exptl_crystal_size_min 0.10
_platon_squeeze_details ' complex 3'
_refine_diff_density_max 0.501
_refine_diff_density_min -0.431
_refine_diff_density_rms 0.072
_refine_ls_extinction_method none
_refine_ls_goodness_of_fit_ref 0.743
_refine_ls_hydrogen_treatment mixed
_refine_ls_matrix_type full
_refine_ls_number_parameters 442
_refine_ls_number_reflns 6917
_refine_ls_number_restraints 4
_refine_ls_restrained_S_all 0.743
_refine_ls_R_factor_all 0.1228
_refine_ls_R_factor_gt 0.0551
_refine_ls_shift/su_max 0.000
_refine_ls_shift/su_mean 0.000
_refine_ls_structure_factor_coef Fsqd
_refine_ls_weighting_details 'calc w=1/[\s^2^(Fo^2^)+(0.0438P)^2^+0.0000P] where P=(Fo^2^+2Fc^2^)/3'
_refine_ls_weighting_scheme calc
_refine_ls_wR_factor_gt 0.1102
_refine_ls_wR_factor_ref 0.1240
_reflns_number_gt 2946
_reflns_number_total 6917
_reflns_threshold_expression >2sigma(I)
_cod_data_source_file om3007773_si_002.cif
_cod_data_source_block 00609cs
_cod_depositor_comments
;
The following automatic conversions were performed:

'_symmetry_cell_setting' value 'Monoclinic' changed to 'monoclinic'
according to /home/saulius/struct/CIF-dictionaries/cif_core.dic
dictionary named 'cif_core.dic' version 2.4.2 from 2011-04-26.

Automatic conversion script
Id: cif_fix_values 1891 2012-01-12 08:04:46Z andrius 
;
_cod_original_sg_symbol_H-M C2/c
_cod_database_code 4079496

loop_
_symmetry_equiv_pos_as_xyz
'x, y, z'
'-x, y, -z+1/2'
'x+1/2, y+1/2, z'
'-x+1/2, y+1/2, -z+1/2'
'-x, -y, -z'
'x, -y, z-1/2'
'-x+1/2, -y+1/2, -z'
'x+1/2, -y+1/2, z-1/2'

loop_
_atom_site_label
_atom_site_type_symbol
_atom_site_fract_x
_atom_site_fract_y
_atom_site_fract_z
_atom_site_U_iso_or_equiv
_atom_site_adp_type
_atom_site_occupancy
_atom_site_symmetry_multiplicity
_atom_site_calc_flag
_atom_site_refinement_flags
Y1 Y 0.144302(15) 0.67841(5) 0.087230(19) 0.04412(17) Uani 1 1 d .
B1 B 0.03391(19) 0.7243(7) 0.0856(3) 0.0519(18) Uani 1 1 d D
H1B H -0.0006(7) 0.737(4) 0.0848(17) 0.062 Uiso 1 1 d D
N1 N 0.05358(12) 0.6142(4) 0.12709(16) 0.0441(11) Uani 1 1 d .
N2 N 0.09522(12) 0.5678(4) 0.13477(16) 0.0462(11) Uani 1 1 d .
N3 N 0.05731(13) 0.8564(4) 0.10196(17) 0.0506(12) Uani 1 1 d .
N4 N 0.10206(12) 0.8654(4) 0.11526(16) 0.0472(12) Uani 1 1 d .
N5 N 0.03597(11) 0.6859(4) 0.02718(16) 0.0488(11) Uani 1 1 d .
N6 N 0.07416(11) 0.6880(4) 0.01134(16) 0.0503(11) Uani 1 1 d .
N7 N 0.18428(13) 0.7303(4) 0.17339(17) 0.0490(12) Uani 1 1 d D
H7N H 0.1640(12) 0.755(5) 0.1888(18) 0.059 Uiso 1 1 d D
O1 O 0.15990(11) 0.8678(4) 0.03580(14) 0.0631(11) Uani 1 1 d .
C1 C -0.00878(16) 0.5899(6) 0.1679(2) 0.0797(19) Uani 1 1 d .
H1A H -0.0218 0.6528 0.1399 0.120 Uiso 1 1 calc R
H1C H -0.0074 0.6276 0.2031 0.120 Uiso 1 1 calc R
H1D H -0.0259 0.5100 0.1631 0.120 Uiso 1 1 calc R
C2 C 0.03622(17) 0.5570(6) 0.1642(2) 0.0540(15) Uani 1 1 d .
C3 C 0.06499(19) 0.4737(6) 0.1958(2) 0.0591(16) Uani 1 1 d .
H3A H 0.0611 0.4219 0.2246 0.071 Uiso 1 1 calc R
C4 C 0.10159(17) 0.4806(5) 0.1767(2) 0.0517(15) Uani 1 1 d .
C5 C 0.14343(16) 0.4113(5) 0.1997(2) 0.0677(17) Uani 1 1 d .
H5A H 0.1632 0.4338 0.1785 0.101 Uiso 1 1 calc R
H5B H 0.1388 0.3167 0.1984 0.101 Uiso 1 1 calc R
H5C H 0.1553 0.4386 0.2369 0.101 Uiso 1 1 calc R
C6 C -0.00766(17) 0.9975(6) 0.0975(3) 0.112(3) Uani 1 1 d .
H6A H -0.0224 0.9158 0.0845 0.168 Uiso 1 1 calc R
H6B H -0.0164 1.0654 0.0702 0.168 Uiso 1 1 calc R
H6C H -0.0148 1.0245 0.1304 0.168 Uiso 1 1 calc R
C7 C 0.04153(19) 0.9760(6) 0.1097(3) 0.0689(18) Uani 1 1 d .
C8 C 0.07432(19) 1.0622(6) 0.1286(2) 0.0732(19) Uani 1 1 d .
H8A H 0.0721 1.1513 0.1376 0.088 Uiso 1 1 calc R
C9 C 0.11173(18) 0.9914(6) 0.1318(2) 0.0538(15) Uani 1 1 d .
C10 C 0.15740(16) 1.0411(5) 0.1504(2) 0.0682(17) Uani 1 1 d .
H10A H 0.1769 0.9701 0.1483 0.102 Uiso 1 1 calc R
H10B H 0.1631 1.0716 0.1876 0.102 Uiso 1 1 calc R
H10C H 0.1613 1.1133 0.1274 0.102 Uiso 1 1 calc R
C11 C -0.04364(14) 0.6632(6) -0.0152(2) 0.0753(18) Uani 1 1 d .
H11A H -0.0448 0.6719 0.0221 0.113 Uiso 1 1 calc R
H11B H -0.0560 0.5793 -0.0295 0.113 Uiso 1 1 calc R
H11C H -0.0597 0.7344 -0.0365 0.113 Uiso 1 1 calc R
C12 C 0.00244(15) 0.6696(6) -0.0178(2) 0.0525(14) Uani 1 1 d .
C13 C 0.01850(16) 0.6625(6) -0.0624(2) 0.0597(16) Uani 1 1 d .
H13A H 0.0030 0.6506 -0.0986 0.072 Uiso 1 1 calc R
C14 C 0.06277(15) 0.6768(6) -0.0423(2) 0.0537(14) Uani 1 1 d .
C15 C 0.09435(16) 0.6795(7) -0.0769(2) 0.0785(18) Uani 1 1 d .
H15A H 0.1231 0.6898 -0.0538 0.118 Uiso 1 1 calc R
H15B H 0.0876 0.7528 -0.1021 0.118 Uiso 1 1 calc R
H15C H 0.0924 0.5976 -0.0970 0.118 Uiso 1 1 calc R
C16 C 0.22169(15) 0.7074(5) 0.2143(2) 0.0484(14) Uani 1 1 d .
C17 C 0.26162(16) 0.6985(6) 0.19362(19) 0.0482(14) Uani 1 1 d .
C18 C 0.28585(17) 0.5834(6) 0.2003(2) 0.0638(17) Uani 1 1 d .
H18A H 0.2778 0.5109 0.2182 0.077 Uiso 1 1 calc R
C19 C 0.32183(19) 0.5749(8) 0.1806(3) 0.084(2) Uani 1 1 d .
H19A H 0.3374 0.4956 0.1843 0.101 Uiso 1 1 calc R
C20 C 0.3349(2) 0.6812(10) 0.1559(3) 0.089(2) Uani 1 1 d .
H20A H 0.3595 0.6746 0.1433 0.107 Uiso 1 1 calc R
C21 C 0.3120(2) 0.7981(8) 0.1495(3) 0.082(2) Uani 1 1 d .
H21A H 0.3212 0.8706 0.1327 0.099 Uiso 1 1 calc R
C22 C 0.27444(17) 0.8086(6) 0.1683(2) 0.0616(15) Uani 1 1 d .
H22A H 0.2586 0.8873 0.1639 0.074 Uiso 1 1 calc R
C23 C 0.22711(16) 0.6987(6) 0.2685(2) 0.0532(15) Uani 1 1 d D
H23A H 0.2536(9) 0.677(5) 0.2907(15) 0.064 Uiso 1 1 d D
C24 C 0.19746(17) 0.6948(5) 0.3022(2) 0.0552(14) Uani 1 1 d .
C25 C 0.15211(17) 0.6875(6) 0.2836(2) 0.0706(17) Uani 1 1 d .
H25A H 0.1390 0.6893 0.2462 0.085 Uiso 1 1 calc R
C26 C 0.1266(2) 0.6777(7) 0.3195(3) 0.088(2) Uani 1 1 d .
H26A H 0.0968 0.6715 0.3056 0.106 Uiso 1 1 calc R
C27 C 0.1434(3) 0.6769(7) 0.3735(3) 0.095(2) Uani 1 1 d .
H27A H 0.1255 0.6712 0.3968 0.114 Uiso 1 1 calc R
C28 C 0.1876(3) 0.6847(7) 0.3944(2) 0.086(2) Uani 1 1 d .
H28A H 0.1997 0.6844 0.4321 0.103 Uiso 1 1 calc R
C29 C 0.21349(19) 0.6928(6) 0.3592(2) 0.0711(17) Uani 1 1 d .
H29A H 0.2432 0.6973 0.3740 0.085 Uiso 1 1 calc R
C30 C 0.16009(18) 0.4199(6) 0.0710(3) 0.0652(17) Uani 1 1 d .
H30A H 0.1426 0.3593 0.0828 0.078 Uiso 1 1 calc R
C31 C 0.19958(18) 0.4720(6) 0.1022(2) 0.0648(17) Uani 1 1 d .
H31A H 0.2133 0.4513 0.1384 0.078 Uiso 1 1 calc R
C32 C 0.21425(17) 0.5594(6) 0.0694(3) 0.0640(17) Uani 1 1 d .
H32A H 0.2397 0.6085 0.0801 0.077 Uiso 1 1 calc R
C33 C 0.18503(19) 0.5634(6) 0.0171(2) 0.0642(17) Uani 1 1 d .
H33A H 0.1875 0.6144 -0.0126 0.077 Uiso 1 1 calc R
C34 C 0.15211(18) 0.4765(6) 0.0186(3) 0.0656(17) Uani 1 1 d .
H34A H 0.1283 0.4581 -0.0105 0.079 Uiso 1 1 calc R
C35 C 0.12958(18) 0.9689(6) 0.0064(2) 0.0789(19) Uani 1 1 d .
H35A H 0.1063 0.9266 -0.0208 0.095 Uiso 1 1 calc R
H35B H 0.1171 1.0169 0.0318 0.095 Uiso 1 1 calc R
C36 C 0.1522(2) 1.0584(8) -0.0193(3) 0.127(3) Uani 1 1 d U
H36A H 0.1444 1.1497 -0.0138 0.152 Uiso 1 1 calc R
H36B H 0.1453 1.0410 -0.0583 0.152 Uiso 1 1 calc R
C37 C 0.1982(3) 1.0365(9) 0.0059(4) 0.128(3) Uani 1 1 d U
H37A H 0.2144 1.0414 -0.0215 0.153 Uiso 1 1 calc R
H37B H 0.2093 1.1034 0.0336 0.153 Uiso 1 1 calc R
C38 C 0.20206(19) 0.9069(8) 0.0299(3) 0.107(3) Uani 1 1 d .
H38A H 0.2230 0.9083 0.0653 0.128 Uiso 1 1 calc R
H38B H 0.2118 0.8438 0.0067 0.128 Uiso 1 1 calc R

loop_
_atom_site_aniso_label
_atom_site_aniso_U_11
_atom_site_aniso_U_22
_atom_site_aniso_U_33
_atom_site_aniso_U_23
_atom_site_aniso_U_13
_atom_site_aniso_U_12
Y1 0.0323(3) 0.0529(3) 0.0464(3) 0.0005(3) 0.0089(2) 0.0019(3)
B1 0.030(3) 0.062(5) 0.066(4) 0.005(4) 0.016(3) 0.001(3)
N1 0.035(3) 0.047(3) 0.052(3) 0.007(2) 0.013(2) -0.001(2)
N2 0.037(3) 0.048(3) 0.052(3) -0.004(2) 0.008(2) 0.000(2)
N3 0.038(3) 0.050(3) 0.063(3) -0.002(2) 0.011(2) 0.005(2)
N4 0.035(3) 0.052(3) 0.055(3) -0.005(2) 0.013(2) -0.001(2)
N5 0.028(2) 0.064(3) 0.052(3) 0.007(3) 0.007(2) 0.002(2)
N6 0.032(2) 0.069(3) 0.047(3) 0.000(3) 0.0055(19) -0.002(3)
N7 0.037(3) 0.054(3) 0.055(3) 0.001(2) 0.010(2) 0.007(2)
O1 0.044(2) 0.075(3) 0.071(3) 0.023(2) 0.0160(19) 0.001(2)
C1 0.063(4) 0.106(5) 0.082(4) 0.011(4) 0.039(3) -0.007(4)
C2 0.051(4) 0.062(4) 0.053(4) 0.004(3) 0.021(3) -0.011(3)
C3 0.069(4) 0.068(4) 0.042(3) 0.016(3) 0.018(3) -0.005(4)
C4 0.056(4) 0.047(4) 0.047(3) 0.010(3) 0.003(3) 0.000(3)
C5 0.071(4) 0.055(4) 0.068(4) 0.013(3) 0.001(3) 0.001(3)
C6 0.045(4) 0.072(5) 0.218(9) -0.007(5) 0.036(5) 0.019(4)
C7 0.058(4) 0.048(4) 0.106(5) 0.011(4) 0.031(4) 0.013(4)
C8 0.064(4) 0.044(4) 0.117(5) -0.011(4) 0.032(4) 0.006(4)
C9 0.052(4) 0.047(4) 0.065(4) 0.003(3) 0.019(3) 0.006(3)
C10 0.060(4) 0.053(4) 0.082(4) -0.011(3) 0.003(3) -0.001(3)
C11 0.032(3) 0.095(5) 0.087(4) 0.007(4) -0.005(3) -0.003(4)
C12 0.041(3) 0.057(4) 0.053(3) 0.013(3) 0.001(3) -0.004(3)
C13 0.052(3) 0.074(4) 0.044(3) 0.012(3) -0.004(3) -0.001(3)
C14 0.041(3) 0.066(4) 0.050(3) 0.011(4) 0.006(3) -0.007(3)
C15 0.066(4) 0.113(5) 0.054(3) 0.004(4) 0.012(3) -0.010(4)
C16 0.041(3) 0.048(4) 0.051(3) 0.000(3) 0.005(3) 0.003(3)
C17 0.038(3) 0.062(4) 0.040(3) 0.001(3) 0.002(2) -0.005(3)
C18 0.043(4) 0.079(5) 0.068(4) 0.017(4) 0.012(3) 0.007(3)
C19 0.050(4) 0.099(6) 0.106(6) 0.010(5) 0.029(4) 0.013(4)
C20 0.056(4) 0.126(7) 0.096(5) 0.000(6) 0.038(4) -0.005(5)
C21 0.076(5) 0.094(6) 0.080(4) 0.015(4) 0.025(4) -0.031(5)
C22 0.052(3) 0.070(4) 0.060(4) 0.009(4) 0.011(3) -0.005(4)
C23 0.040(3) 0.069(4) 0.046(3) 0.003(3) 0.003(3) -0.001(3)
C24 0.056(4) 0.051(4) 0.059(4) 0.000(3) 0.014(3) -0.004(3)
C25 0.054(4) 0.098(5) 0.060(4) -0.006(4) 0.014(3) -0.009(4)
C26 0.070(4) 0.125(6) 0.082(5) -0.020(5) 0.043(4) -0.015(5)
C27 0.112(6) 0.094(6) 0.101(6) -0.025(5) 0.066(5) -0.026(6)
C28 0.116(6) 0.093(5) 0.055(4) -0.011(4) 0.034(4) -0.004(5)
C29 0.073(4) 0.084(5) 0.052(4) -0.003(4) 0.008(3) 0.002(4)
C30 0.055(4) 0.054(4) 0.083(5) -0.010(4) 0.010(3) 0.004(3)
C31 0.053(4) 0.068(5) 0.069(4) -0.005(4) 0.009(3) 0.019(3)
C32 0.037(3) 0.075(5) 0.085(5) -0.018(4) 0.024(3) 0.004(3)
C33 0.056(4) 0.085(5) 0.053(4) 0.002(4) 0.017(3) 0.014(4)
C34 0.054(4) 0.074(5) 0.068(4) -0.023(4) 0.013(3) 0.007(4)
C35 0.068(4) 0.089(5) 0.075(4) 0.033(4) 0.011(3) 0.009(4)
C36 0.119(6) 0.094(6) 0.177(8) 0.072(6) 0.054(6) 0.009(6)
C37 0.102(6) 0.131(8) 0.169(8) 0.033(7) 0.071(6) -0.016(6)
C38 0.052(4) 0.136(7) 0.136(7) 0.055(6) 0.033(4) -0.002(5)

loop_
_atom_type_symbol
_atom_type_description
_atom_type_scat_dispersion_real
_atom_type_scat_dispersion_imag
_atom_type_scat_source
C C 0.0033 0.0016 'International Tables Vol C Tables 4.2.6.8 and 6.1.1.4'
H H 0.0000 0.0000 'International Tables Vol C Tables 4.2.6.8 and 6.1.1.4'
B B 0.0013 0.0007 'International Tables Vol C Tables 4.2.6.8 and 6.1.1.4'
N N 0.0061 0.0033 'International Tables Vol C Tables 4.2.6.8 and 6.1.1.4'
O O 0.0106 0.0060 'International Tables Vol C Tables 4.2.6.8 and 6.1.1.4'
Y Y -2.7962 3.5667 'International Tables Vol C Tables 4.2.6.8 and 6.1.1.4'

loop_
_geom_angle_atom_site_label_1
_geom_angle_atom_site_label_2
_geom_angle_atom_site_label_3
_geom_angle
N7 Y1 O1 101.02(14)
N7 Y1 N2 84.62(14)
O1 Y1 N2 148.94(13)
N7 Y1 N4 76.64(13)
O1 Y1 N4 76.75(13)
N2 Y1 N4 74.93(14)
N7 Y1 N6 151.11(14)
O1 Y1 N6 80.30(13)
N2 Y1 N6 80.57(13)
N4 Y1 N6 75.61(13)
N7 Y1 C32 88.79(16)
O1 Y1 C32 87.62(17)
N2 Y1 C32 123.23(18)
N4 Y1 C32 155.96(16)
N6 Y1 C32 120.07(16)
N7 Y1 C31 81.79(16)
O1 Y1 C31 117.22(17)
N2 Y1 C31 93.77(17)
N4 Y1 C31 156.40(16)
N6 Y1 C31 123.67(16)
C32 Y1 C31 29.66(15)
N7 Y1 C30 106.56(17)
O1 Y1 C30 126.70(17)
N2 Y1 C30 79.17(17)
N4 Y1 C30 153.51(16)
N6 Y1 C30 94.89(16)
C32 Y1 C30 49.21(18)
C31 Y1 C30 30.27(14)
N7 Y1 C34 131.10(16)
O1 Y1 C34 99.99(17)
N2 Y1 C34 98.82(17)
N4 Y1 C34 151.55(15)
N6 Y1 C34 75.99(16)
C32 Y1 C34 48.68(17)
C31 Y1 C34 49.36(17)
C30 Y1 C34 30.00(15)
N7 Y1 C33 118.41(16)
O1 Y1 C33 77.29(16)
N2 Y1 C33 126.97(17)
N4 Y1 C33 152.14(16)
N6 Y1 C33 90.20(16)
C32 Y1 C33 30.16(15)
C31 Y1 C33 49.74(18)
C30 Y1 C33 49.52(19)
C34 Y1 C33 29.31(15)
N7 Y1 H7N 19.3(6)
O1 Y1 H7N 105.6(10)
N2 Y1 H7N 70.8(9)
N4 Y1 H7N 60.7(8)
N6 Y1 H7N 132.2(7)
C32 Y1 H7N 107.6(7)
C31 Y1 H7N 96.2(9)
C30 Y1 H7N 115.4(10)
C34 Y1 H7N 144.3(10)
C33 Y1 H7N 137.5(7)
N3 B1 N1 110.8(4)
N3 B1 N5 109.5(5)
N1 B1 N5 111.1(5)
N3 B1 H1B 109(2)
N1 B1 H1B 109(2)
N5 B1 H1B 108(2)
C2 N1 N2 108.8(4)
C2 N1 B1 127.9(5)
N2 N1 B1 123.1(4)
C4 N2 N1 105.7(4)
C4 N2 Y1 133.5(3)
N1 N2 Y1 119.6(3)
C7 N3 N4 108.3(4)
C7 N3 B1 129.9(5)
N4 N3 B1 121.7(4)
C9 N4 N3 106.0(4)
C9 N4 Y1 133.7(4)
N3 N4 Y1 118.7(3)
C12 N5 N6 108.9(4)
C12 N5 B1 127.6(4)
N6 N5 B1 122.5(4)
C14 N6 N5 105.8(4)
C14 N6 Y1 136.6(3)
N5 N6 Y1 116.9(3)
C16 N7 Y1 146.9(3)
C16 N7 H7N 108(3)
Y1 N7 H7N 101(3)
C38 O1 C35 105.7(4)
C38 O1 Y1 126.5(4)
C35 O1 Y1 127.7(3)
C2 C1 H1A 109.5
C2 C1 H1C 109.5
H1A C1 H1C 109.5
C2 C1 H1D 109.5
H1A C1 H1D 109.5
H1C C1 H1D 109.5
N1 C2 C3 109.7(5)
N1 C2 C1 122.1(5)
C3 C2 C1 128.1(5)
C2 C3 C4 105.9(5)
C2 C3 H3A 127.1
C4 C3 H3A 127.1
N2 C4 C3 109.9(5)
N2 C4 C5 123.0(5)
C3 C4 C5 127.0(5)
C4 C5 H5A 109.5
C4 C5 H5B 109.5
H5A C5 H5B 109.5
C4 C5 H5C 109.5
H5A C5 H5C 109.5
H5B C5 H5C 109.5
C7 C6 H6A 109.5
C7 C6 H6B 109.5
H6A C6 H6B 109.5
C7 C6 H6C 109.5
H6A C6 H6C 109.5
H6B C6 H6C 109.5
N3 C7 C8 109.8(5)
N3 C7 C6 120.3(6)
C8 C7 C6 130.0(6)
C7 C8 C9 106.0(5)
C7 C8 H8A 127.0
C9 C8 H8A 127.0
N4 C9 C8 109.9(5)
N4 C9 C10 122.5(5)
C8 C9 C10 127.5(6)
C9 C10 H10A 109.5
C9 C10 H10B 109.5
H10A C10 H10B 109.5
C9 C10 H10C 109.5
H10A C10 H10C 109.5
H10B C10 H10C 109.5
C12 C11 H11A 109.5
C12 C11 H11B 109.5
H11A C11 H11B 109.5
C12 C11 H11C 109.5
H11A C11 H11C 109.5
H11B C11 H11C 109.5
N5 C12 C13 108.3(4)
N5 C12 C11 122.8(5)
C13 C12 C11 128.9(5)
C12 C13 C14 105.4(4)
C12 C13 H13A 127.3
C14 C13 H13A 127.3
N6 C14 C13 111.6(4)
N6 C14 C15 123.7(4)
C13 C14 C15 124.7(5)
C14 C15 H15A 109.5
C14 C15 H15B 109.5
H15A C15 H15B 109.5
C14 C15 H15C 109.5
H15A C15 H15C 109.5
H15B C15 H15C 109.5
C23 C16 N7 129.2(5)
C23 C16 C17 117.3(4)
N7 C16 C17 113.4(4)
C18 C17 C22 119.7(5)
C18 C17 C16 120.7(5)
C22 C17 C16 119.6(5)
C19 C18 C17 120.6(6)
C19 C18 H18A 119.7
C17 C18 H18A 119.7
C20 C19 C18 120.5(7)
C20 C19 H19A 119.7
C18 C19 H19A 119.7
C19 C20 C21 120.4(6)
C19 C20 H20A 119.8
C21 C20 H20A 119.8
C20 C21 C22 120.2(6)
C20 C21 H21A 119.9
C22 C21 H21A 119.9
C17 C22 C21 118.6(6)
C17 C22 H22A 120.7
C21 C22 H22A 120.7
C16 C23 C24 133.1(5)
C16 C23 H23A 120(3)
C24 C23 H23A 106(3)
C29 C24 C25 114.2(5)
C29 C24 C23 119.6(5)
C25 C24 C23 126.2(5)
C26 C25 C24 121.5(5)
C26 C25 H25A 119.2
C24 C25 H25A 119.2
C27 C26 C25 121.9(6)
C27 C26 H26A 119.0
C25 C26 H26A 119.0
C26 C27 C28 119.6(6)
C26 C27 H27A 120.2
C28 C27 H27A 120.2
C29 C28 C27 119.3(6)
C29 C28 H28A 120.3
C27 C28 H28A 120.3
C28 C29 C24 123.4(6)
C28 C29 H29A 118.3
C24 C29 H29A 118.3
C34 C30 C31 107.1(6)
C34 C30 Y1 76.1(3)
C31 C30 Y1 74.6(3)
C34 C30 H30A 126.4
C31 C30 H30A 126.4
Y1 C30 H30A 115.2
C32 C31 C30 107.3(6)
C32 C31 Y1 75.0(3)
C30 C31 Y1 75.2(3)
C32 C31 H31A 126.3
C30 C31 H31A 126.3
Y1 C31 H31A 115.7
C31 C32 C33 109.8(5)
C31 C32 Y1 75.3(3)
C33 C32 Y1 76.5(3)
C31 C32 H32A 125.1
C33 C32 H32A 125.1
Y1 C32 H32A 115.0
C34 C33 C32 106.3(5)
C34 C33 Y1 75.3(3)
C32 C33 Y1 73.3(3)
C34 C33 H33A 126.9
C32 C33 H33A 126.9
Y1 C33 H33A 116.8
C33 C34 C30 109.4(5)
C33 C34 Y1 75.4(3)
C30 C34 Y1 73.9(3)
C33 C34 H34A 125.3
C30 C34 H34A 125.3
Y1 C34 H34A 117.3
C36 C35 O1 108.7(5)
C36 C35 H35A 109.9
O1 C35 H35A 109.9
C36 C35 H35B 109.9
O1 C35 H35B 109.9
H35A C35 H35B 108.3
C35 C36 C37 106.5(6)
C35 C36 H36A 110.4
C37 C36 H36A 110.4
C35 C36 H36B 110.4
C37 C36 H36B 110.4
H36A C36 H36B 108.6
C38 C37 C36 106.7(7)
C38 C37 H37A 110.4
C36 C37 H37A 110.4
C38 C37 H37B 110.4
C36 C37 H37B 110.4
H37A C37 H37B 108.6
C37 C38 O1 108.2(6)
C37 C38 H38A 110.1
O1 C38 H38A 110.1
C37 C38 H38B 110.1
O1 C38 H38B 110.1
H38A C38 H38B 108.4

loop_
_geom_bond_atom_site_label_1
_geom_bond_atom_site_label_2
_geom_bond_distance
Y1 N7 2.282(4)
Y1 O1 2.430(3)
Y1 N2 2.483(4)
Y1 N4 2.524(4)
Y1 N6 2.547(4)
Y1 C32 2.683(5)
Y1 C31 2.688(5)
Y1 C30 2.696(5)
Y1 C34 2.724(5)
Y1 C33 2.725(5)
Y1 H7N 2.60(4)
B1 N3 1.526(7)
B1 N1 1.540(7)
B1 N5 1.548(7)
B1 H1B 1.107(19)
N1 C2 1.341(6)
N1 N2 1.379(5)
N2 C4 1.351(6)
N3 C7 1.337(6)
N3 N4 1.388(5)
N4 C9 1.343(6)
N5 C12 1.355(6)
N5 N6 1.386(5)
N6 C14 1.315(6)
N7 C16 1.383(6)
N7 H7N 0.878(19)
O1 C38 1.454(6)
O1 C35 1.466(6)
C1 C2 1.508(6)
C1 H1A 0.9600
C1 H1C 0.9600
C1 H1D 0.9600
C2 C3 1.343(7)
C3 C4 1.384(6)
C3 H3A 0.9300
C4 C5 1.487(6)
C5 H5A 0.9600
C5 H5B 0.9600
C5 H5C 0.9600
C6 C7 1.541(7)
C6 H6A 0.9600
C6 H6B 0.9600
C6 H6C 0.9600
C7 C8 1.349(7)
C8 C9 1.378(7)
C8 H8A 0.9300
C9 C10 1.501(7)
C10 H10A 0.9600
C10 H10B 0.9600
C10 H10C 0.9600
C11 C12 1.498(6)
C11 H11A 0.9600
C11 H11B 0.9600
C11 H11C 0.9600
C12 C13 1.361(6)
C13 C14 1.384(6)
C13 H13A 0.9300
C14 C15 1.506(6)
C15 H15A 0.9600
C15 H15B 0.9600
C15 H15C 0.9600
C16 C23 1.340(6)
C16 C17 1.510(6)
C17 C18 1.378(7)
C17 C22 1.393(7)
C18 C19 1.374(7)
C18 H18A 0.9300
C19 C20 1.358(8)
C19 H19A 0.9300
C20 C21 1.371(8)
C20 H20A 0.9300
C21 C22 1.410(7)
C21 H21A 0.9300
C22 H22A 0.9300
C23 C24 1.436(7)
C23 H23A 0.913(19)
C24 C29 1.401(7)
C24 C25 1.408(7)
C25 C26 1.378(7)
C25 H25A 0.9300
C26 C27 1.331(8)
C26 H26A 0.9300
C27 C28 1.377(8)
C27 H27A 0.9300
C28 C29 1.373(7)
C28 H28A 0.9300
C29 H29A 0.9300
C30 C34 1.403(7)
C30 C31 1.406(7)
C30 H30A 0.9300
C31 C32 1.375(7)
C31 H31A 0.9300
C32 C33 1.407(7)
C32 H32A 0.9300
C33 C34 1.378(7)
C33 H33A 0.9300
C34 H34A 0.9300
C35 C36 1.417(7)
C35 H35A 0.9700
C35 H35B 0.9700
C36 C37 1.463(9)
C36 H36A 0.9700
C36 H36B 0.9700
C37 C38 1.427(9)
C37 H37A 0.9700
C37 H37B 0.9700
C38 H38A 0.9700
C38 H38B 0.9700

loop_
_geom_torsion_atom_site_label_1
_geom_torsion_atom_site_label_2
_geom_torsion_atom_site_label_3
_geom_torsion_atom_site_label_4
_geom_torsion
N3 B1 N1 C2 108.1(6)
N5 B1 N1 C2 -129.9(5)
N3 B1 N1 N2 -65.3(6)
N5 B1 N1 N2 56.6(6)
C2 N1 N2 C4 0.9(5)
B1 N1 N2 C4 175.4(5)
C2 N1 N2 Y1 -168.3(3)
B1 N1 N2 Y1 6.2(6)
N7 Y1 N2 C4 -49.3(5)
O1 Y1 N2 C4 -151.8(4)
N4 Y1 N2 C4 -126.9(5)
N6 Y1 N2 C4 155.6(5)
C32 Y1 N2 C4 35.7(5)
C31 Y1 N2 C4 32.1(5)
C30 Y1 N2 C4 58.7(5)
C34 Y1 N2 C4 81.5(5)
C33 Y1 N2 C4 72.5(5)
N7 Y1 N2 N1 116.3(3)
O1 Y1 N2 N1 13.8(5)
N4 Y1 N2 N1 38.7(3)
N6 Y1 N2 N1 -38.8(3)
C32 Y1 N2 N1 -158.7(3)
C31 Y1 N2 N1 -162.3(3)
C30 Y1 N2 N1 -135.7(3)
C34 Y1 N2 N1 -112.9(3)
C33 Y1 N2 N1 -121.9(3)
N1 B1 N3 C7 -125.8(6)
N5 B1 N3 C7 111.3(6)
N1 B1 N3 N4 49.5(6)
N5 B1 N3 N4 -73.4(6)
C7 N3 N4 C9 1.2(6)
B1 N3 N4 C9 -175.0(5)
C7 N3 N4 Y1 -166.6(4)
B1 N3 N4 Y1 17.1(6)
N7 Y1 N4 C9 57.4(5)
O1 Y1 N4 C9 -47.6(5)
N2 Y1 N4 C9 145.3(5)
N6 Y1 N4 C9 -130.8(5)
C32 Y1 N4 C9 3.2(7)
C31 Y1 N4 C9 81.8(6)
C30 Y1 N4 C9 157.7(5)
C34 Y1 N4 C9 -134.1(5)
C33 Y1 N4 C9 -69.3(6)
N7 Y1 N4 N3 -138.9(3)
O1 Y1 N4 N3 116.2(3)
N2 Y1 N4 N3 -50.9(3)
N6 Y1 N4 N3 33.0(3)
C32 Y1 N4 N3 167.0(4)
C31 Y1 N4 N3 -114.4(5)
C30 Y1 N4 N3 -38.5(5)
C34 Y1 N4 N3 29.7(5)
C33 Y1 N4 N3 94.5(5)
N3 B1 N5 C12 -118.3(6)
N1 B1 N5 C12 119.0(6)
N3 B1 N5 N6 48.9(7)
N1 B1 N5 N6 -73.8(6)
C12 N5 N6 C14 1.7(6)
B1 N5 N6 C14 -167.6(5)
C12 N5 N6 Y1 -170.1(3)
B1 N5 N6 Y1 20.6(6)
N7 Y1 N6 C14 156.6(5)
O1 Y1 N6 C14 61.4(6)
N2 Y1 N6 C14 -143.2(6)
N4 Y1 N6 C14 140.1(6)
C32 Y1 N6 C14 -20.1(6)
C31 Y1 N6 C14 -54.9(6)
C30 Y1 N6 C14 -65.0(6)
C34 Y1 N6 C14 -41.6(6)
C33 Y1 N6 C14 -15.7(6)
N7 Y1 N6 N5 -34.8(5)
O1 Y1 N6 N5 -130.1(4)
N2 Y1 N6 N5 25.3(3)
N4 Y1 N6 N5 -51.4(3)
C32 Y1 N6 N5 148.4(4)
C31 Y1 N6 N5 113.6(4)
C30 Y1 N6 N5 103.5(4)
C34 Y1 N6 N5 127.0(4)
C33 Y1 N6 N5 152.9(4)
O1 Y1 N7 C16 -102.1(6)
N2 Y1 N7 C16 108.8(6)
N4 Y1 N7 C16 -175.4(7)
N6 Y1 N7 C16 168.1(5)
C32 Y1 N7 C16 -14.7(6)
C31 Y1 N7 C16 14.2(6)
C30 Y1 N7 C16 31.8(7)
C34 Y1 N7 C16 11.8(7)
C33 Y1 N7 C16 -20.7(7)
N7 Y1 O1 C38 61.2(5)
N2 Y1 O1 C38 159.1(5)
N4 Y1 O1 C38 134.5(5)
N6 Y1 O1 C38 -148.2(5)
C32 Y1 O1 C38 -27.1(5)
C31 Y1 O1 C38 -25.2(5)
C30 Y1 O1 C38 -59.3(5)
C34 Y1 O1 C38 -74.4(5)
C33 Y1 O1 C38 -55.7(5)
N7 Y1 O1 C35 -116.0(4)
N2 Y1 O1 C35 -18.1(5)
N4 Y1 O1 C35 -42.8(4)
N6 Y1 O1 C35 34.6(4)
C32 Y1 O1 C35 155.6(4)
C31 Y1 O1 C35 157.6(4)
C30 Y1 O1 C35 123.5(4)
C34 Y1 O1 C35 108.4(4)
C33 Y1 O1 C35 127.0(4)
N2 N1 C2 C3 -0.4(6)
B1 N1 C2 C3 -174.6(5)
N2 N1 C2 C1 178.1(5)
B1 N1 C2 C1 3.9(8)
N1 C2 C3 C4 -0.2(6)
C1 C2 C3 C4 -178.6(5)
N1 N2 C4 C3 -1.0(6)
Y1 N2 C4 C3 166.0(3)
N1 N2 C4 C5 -177.5(4)
Y1 N2 C4 C5 -10.5(8)
C2 C3 C4 N2 0.7(6)
C2 C3 C4 C5 177.1(5)
N4 N3 C7 C8 -1.2(7)
B1 N3 C7 C8 174.6(5)
N4 N3 C7 C6 179.3(5)
B1 N3 C7 C6 -4.9(9)
N3 C7 C8 C9 0.7(7)
C6 C7 C8 C9 -179.8(6)
N3 N4 C9 C8 -0.8(6)
Y1 N4 C9 C8 164.5(4)
N3 N4 C9 C10 179.3(4)
Y1 N4 C9 C10 -15.4(8)
C7 C8 C9 N4 0.1(7)
C7 C8 C9 C10 180.0(5)
N6 N5 C12 C13 -0.6(7)
B1 N5 C12 C13 168.0(5)
N6 N5 C12 C11 -179.9(5)
B1 N5 C12 C11 -11.3(9)
N5 C12 C13 C14 -0.7(7)
C11 C12 C13 C14 178.6(6)
N5 N6 C14 C13 -2.2(7)
Y1 N6 C14 C13 167.2(4)
N5 N6 C14 C15 177.8(5)
Y1 N6 C14 C15 -12.9(9)
C12 C13 C14 N6 1.9(7)
C12 C13 C14 C15 -178.1(6)
Y1 N7 C16 C23 -140.0(6)
Y1 N7 C16 C17 43.5(8)
C23 C16 C17 C18 64.4(7)
N7 C16 C17 C18 -118.7(5)
C23 C16 C17 C22 -114.7(6)
N7 C16 C17 C22 62.3(6)
C22 C17 C18 C19 -2.0(8)
C16 C17 C18 C19 179.0(5)
C17 C18 C19 C20 2.1(10)
C18 C19 C20 C21 -0.9(11)
C19 C20 C21 C22 -0.4(10)
C18 C17 C22 C21 0.7(8)
C16 C17 C22 C21 179.7(5)
C20 C21 C22 C17 0.5(9)
N7 C16 C23 C24 8.0(11)
C17 C16 C23 C24 -175.6(6)
C16 C23 C24 C29 -176.4(6)
C16 C23 C24 C25 6.2(11)
C29 C24 C25 C26 -0.8(9)
C23 C24 C25 C26 176.8(6)
C24 C25 C26 C27 1.2(11)
C25 C26 C27 C28 -0.7(12)
C26 C27 C28 C29 -0.1(12)
C27 C28 C29 C24 0.5(11)
C25 C24 C29 C28 0.0(9)
C23 C24 C29 C28 -177.8(6)
N7 Y1 C30 C34 -148.9(3)
O1 Y1 C30 C34 -30.9(4)
N2 Y1 C30 C34 130.1(4)
N4 Y1 C30 C34 117.8(4)
N6 Y1 C30 C34 50.6(4)
C32 Y1 C30 C34 -75.5(4)
C31 Y1 C30 C34 -112.5(5)
C33 Y1 C30 C34 -35.4(3)
N7 Y1 C30 C31 -36.4(4)
O1 Y1 C30 C31 81.6(4)
N2 Y1 C30 C31 -117.4(4)
N4 Y1 C30 C31 -129.6(4)
N6 Y1 C30 C31 163.2(4)
C32 Y1 C30 C31 37.0(3)
C34 Y1 C30 C31 112.5(5)
C33 Y1 C30 C31 77.1(4)
C34 C30 C31 C32 1.1(6)
Y1 C30 C31 C32 -68.7(4)
C34 C30 C31 Y1 69.8(4)
N7 Y1 C31 C32 -102.1(4)
O1 Y1 C31 C32 -3.9(4)
N2 Y1 C31 C32 173.9(4)
N4 Y1 C31 C32 -126.2(4)
N6 Y1 C31 C32 92.7(4)
C30 Y1 C31 C32 112.9(5)
C34 Y1 C31 C32 75.5(4)
C33 Y1 C31 C32 36.6(3)
N7 Y1 C31 C30 144.9(4)
O1 Y1 C31 C30 -116.9(4)
N2 Y1 C31 C30 60.9(4)
N4 Y1 C31 C30 120.9(5)
N6 Y1 C31 C30 -20.3(5)
C32 Y1 C31 C30 -112.9(5)
C34 Y1 C31 C30 -37.5(3)
C33 Y1 C31 C30 -76.3(4)
C30 C31 C32 C33 -0.7(6)
Y1 C31 C32 C33 -69.5(4)
C30 C31 C32 Y1 68.8(4)
N7 Y1 C32 C31 75.4(4)
O1 Y1 C32 C31 176.5(4)
N2 Y1 C32 C31 -7.3(4)
N4 Y1 C32 C31 127.5(4)
N6 Y1 C32 C31 -106.1(4)
C30 Y1 C32 C31 -37.8(3)
C34 Y1 C32 C31 -78.0(4)
C33 Y1 C32 C31 -115.0(5)
N7 Y1 C32 C33 -169.6(4)
O1 Y1 C32 C33 -68.5(4)
N2 Y1 C32 C33 107.7(4)
N4 Y1 C32 C33 -117.5(4)
N6 Y1 C32 C33 8.9(5)
C31 Y1 C32 C33 115.0(5)
C30 Y1 C32 C33 77.2(4)
C34 Y1 C32 C33 37.1(3)
C31 C32 C33 C34 0.0(6)
Y1 C32 C33 C34 -68.7(4)
C31 C32 C33 Y1 68.7(4)
N7 Y1 C33 C34 124.3(4)
O1 Y1 C33 C34 -139.9(4)
N2 Y1 C33 C34 18.4(4)
N4 Y1 C33 C34 -118.3(4)
N6 Y1 C33 C34 -59.9(4)
C32 Y1 C33 C34 112.4(5)
C31 Y1 C33 C34 76.4(4)
C30 Y1 C33 C34 36.3(3)
N7 Y1 C33 C32 11.9(5)
O1 Y1 C33 C32 107.7(4)
N2 Y1 C33 C32 -94.0(4)
N4 Y1 C33 C32 129.3(4)
N6 Y1 C33 C32 -172.3(4)
C31 Y1 C33 C32 -36.0(3)
C30 Y1 C33 C32 -76.1(4)
C34 Y1 C33 C32 -112.4(5)
C32 C33 C34 C30 0.7(6)
Y1 C33 C34 C30 -66.6(4)
C32 C33 C34 Y1 67.3(4)
C31 C30 C34 C33 -1.1(6)
Y1 C30 C34 C33 67.6(4)
C31 C30 C34 Y1 -68.7(4)
N7 Y1 C34 C33 -74.7(4)
O1 Y1 C34 C33 39.6(4)
N2 Y1 C34 C33 -165.2(3)
N4 Y1 C34 C33 120.2(4)
N6 Y1 C34 C33 116.9(4)
C32 Y1 C34 C33 -38.2(3)
C31 Y1 C34 C33 -77.8(4)
C30 Y1 C34 C33 -115.7(5)
N7 Y1 C34 C30 41.0(4)
O1 Y1 C34 C30 155.3(3)
N2 Y1 C34 C30 -49.5(4)
N4 Y1 C34 C30 -124.1(4)
N6 Y1 C34 C30 -127.4(4)
C32 Y1 C34 C30 77.5(4)
C31 Y1 C34 C30 37.9(3)
C33 Y1 C34 C30 115.7(5)
C38 O1 C35 C36 4.2(8)
Y1 O1 C35 C36 -178.1(5)
O1 C35 C36 C37 -15.4(9)
C35 C36 C37 C38 20.9(10)
C36 C37 C38 O1 -18.5(9)
C35 O1 C38 C37 9.0(8)
Y1 O1 C38 C37 -168.7(5)

loop_
_platon_squeeze_void_nr
_platon_squeeze_void_average_x
_platon_squeeze_void_average_y
_platon_squeeze_void_average_z
_platon_squeeze_void_volume
_platon_squeeze_void_count_electrons
1 0.000 0.037 0.250 212.4 -2.6
2 0.000 -0.037 0.750 212.4 -3.9
3 0.500 0.463 0.750 212.3 -3.9
4 0.500 0.537 0.250 212.4 -2.6
